data_7051288
loop_
_publ_author_name
'Gaw, Kirsty G.'
'Smith, Martin B.'
'Slawin, Alexandra M. Z.'

_publ_section_title
;
 Molybdenum(0), ruthenium(II), palladium(II), platinum(II), copper(I)
 and gold(I) complexes of a new methoxy functionalised
 bis(phosphino)amine: synthesis and structure
;
_journal_issue 6
_journal_name_full 'New Journal of Chemistry'
_journal_page_first 429
_journal_paper_doi 10.1039/b001458n
_journal_volume 24
_journal_year 2000
_chemical_formula_analytical 'C35 H27 Mo N O5 P2'
_chemical_formula_moiety 'C35 H27 Mo N O5 P2'
_chemical_formula_structural 'C35 H27 Mo N O5 P2'
_chemical_formula_sum 'C35 H27 Mo N O5 P2'
_chemical_formula_weight 699.46
_chemical_melting_point ?
_space_group_IT_number 14
_symmetry_cell_setting monoclinic
_symmetry_space_group_name_Hall '-P 2ybc'
_symmetry_space_group_name_H-M 'P 1 21/c 1'
_atom_sites_solution_hydrogens geom
_atom_sites_solution_primary direct
_atom_sites_solution_secondary difmap
_audit_creation_method SHELXL
_cell_angle_alpha 90.00
_cell_angle_beta 96.8620(10)
_cell_angle_gamma 90.00
_cell_formula_units_Z 4
_cell_length_a 9.07320(10)
_cell_length_b 18.9395(2)
_cell_length_c 19.28230(10)
_cell_measurement_reflns_used 61
_cell_measurement_temperature 293(2)
_cell_measurement_theta_max 168
_cell_measurement_theta_min 12
_cell_volume 3289.77(5)
_computing_cell_refinement SMART/SAINT
_computing_data_collection SMART
_computing_data_reduction SAINT
_computing_molecular_graphics SHELXTL
_computing_publication_material SHELXTL
_computing_structure_refinement 'SHELXL-93 (Sheldrick, 1993)'
_computing_structure_solution 'SHELXS-86 (Sheldrick, 1990)'
_diffrn_ambient_temperature 293(2)
_diffrn_measurement_device SMART
_diffrn_measurement_method CCD
_diffrn_radiation_monochromator graphite
_diffrn_radiation_source 'fine-focus sealed tube'
_diffrn_radiation_type MoK\a
_diffrn_radiation_wavelength 0.71073
_diffrn_reflns_av_R_equivalents 0.0173
_diffrn_reflns_av_sigmaI/netI 0.0207
_diffrn_reflns_limit_h_max 10
_diffrn_reflns_limit_h_min -7
_diffrn_reflns_limit_k_max 21
_diffrn_reflns_limit_k_min -20
_diffrn_reflns_limit_l_max 18
_diffrn_reflns_limit_l_min -21
_diffrn_reflns_number 13779
_diffrn_reflns_theta_max 23.22
_diffrn_reflns_theta_min 1.51
_diffrn_standards_decay_% -
_diffrn_standards_interval_count -
_diffrn_standards_interval_time -
_diffrn_standards_number -
_exptl_absorpt_coefficient_mu 0.538
_exptl_absorpt_correction_T_max 1.0000
_exptl_absorpt_correction_T_min 0.840270
_exptl_absorpt_correction_type SADABS
_exptl_crystal_colour yellow
_exptl_crystal_density_diffrn 1.412
_exptl_crystal_density_meas ?
_exptl_crystal_density_method -
_exptl_crystal_description prism
_exptl_crystal_F_000 1424
_exptl_crystal_size_max .3
_exptl_crystal_size_mid .2
_exptl_crystal_size_min .1
_refine_diff_density_max 0.242
_refine_diff_density_min -0.199
_refine_diff_density_rms 0.036
_refine_ls_extinction_coef 0.0030(4)
_refine_ls_extinction_expression Fc^*^=kFc[1+0.001xFc^2^\l^3^/sin(2\q)]^-1/4^
_refine_ls_extinction_method SHELXL
_refine_ls_goodness_of_fit_all 0.943
_refine_ls_goodness_of_fit_obs 0.966
_refine_ls_hydrogen_treatment riding
_refine_ls_matrix_type full
_refine_ls_number_parameters 398
_refine_ls_number_reflns 4627
_refine_ls_number_restraints 0
_refine_ls_restrained_S_all 1.174
_refine_ls_restrained_S_obs 0.966
_refine_ls_R_factor_all 0.0289
_refine_ls_R_factor_obs 0.0209
_refine_ls_shift/esd_max 0.003
_refine_ls_shift/esd_mean 0.000
_refine_ls_structure_factor_coef Fsqd
_refine_ls_weighting_details 'w=1/[\s^2^(Fo^2^)+(0.0451P)^2^+0.1631P] where P=(Fo^2^+2Fc^2^)/3'
_refine_ls_weighting_scheme calc
_refine_ls_wR_factor_all 0.0736
_refine_ls_wR_factor_obs 0.0563
_reflns_number_observed 4060
_reflns_number_total 4677
_reflns_observed_criterion >2sigma(I)
_cod_data_source_file b001458n.txt
_cod_data_source_block 11
_cod_depositor_comments
;
The following automatic conversions were performed:
'_symmetry_cell_setting' value 'Monoclinic' changed to 'monoclinic'
according to '/home/adriana/struct/CIF-dictionaries/cif_core.dic'
dictionary named 'cif_core.dic' version 2.4.1 from 2010-06-29.

Automatic conversion script
Id: cif_fix_enum 1555 2011-01-17 13:19:09Z saulius 

The following automatic conversions were performed:

'_chemical_melting_point' value '-' was changed to '?' - the value is
undefined or not given.

Automatic conversion script
Id: cif_fix_values 1569 2011-02-09 13:29:24Z adriana 

The following automatic conversions were performed:

'_exptl_crystal_density_meas' value '-' was changed to '?' - the
value is perceived as not measured.

Automatic conversion script
Id: cif_fix_values 3008 2015-01-20 13:52:24Z robertas 

The following automatic conversions were performed:

'_refine_ls_weighting_scheme' value 'calc
w=1/[\s^2^(Fo^2^)+(0.0451P)^2^+0.1631P] where P=(Fo^2^+2Fc^2^)/3' was
changed to 'calc'. New tag '_refine_ls_weighting_details' was
created. The value of the new tag was set to
'w=1/[\s^2^(Fo^2^)+(0.0451P)^2^+0.1631P] where P=(Fo^2^+2Fc^2^)/3'.

Automatic conversion script
Id: cif_fix_values 3143 2015-03-26 13:38:13Z robertas 
;
_cod_original_sg_symbol_H-M P2(1)/c
_cod_database_code 7051288

loop_
_symmetry_equiv_pos_as_xyz
'x, y, z'
'-x, y+1/2, -z+1/2'
'-x, -y, -z'
'x, -y-1/2, z-1/2'

loop_
_atom_site_aniso_label
_atom_site_aniso_U_11
_atom_site_aniso_U_22
_atom_site_aniso_U_33
_atom_site_aniso_U_23
_atom_site_aniso_U_13
_atom_site_aniso_U_12
Mo1 0.02684(11) 0.03383(12) 0.03551(12) 0.00380(7) 0.00076(7) -0.00103(6)
P1 0.0296(3) 0.0337(3) 0.0340(3) 0.0019(2) 0.0018(2) -0.0022(2)
N1 0.0310(8) 0.0342(8) 0.0353(9) 0.0045(7) 0.0010(6) -0.0003(7)
P2 0.0296(3) 0.0322(3) 0.0366(3) 0.0023(2) 0.0011(2) -0.0034(2)
C1 0.0325(11) 0.0460(12) 0.0392(11) 0.0001(9) 0.0016(8) 0.0024(9)
C2 0.063(2) 0.0597(15) 0.074(2) -0.0206(13) 0.0228(12) -0.0119(12)
C3 0.063(2) 0.089(2) 0.082(2) -0.043(2) 0.0171(14) -0.002(2)
C4 0.052(2) 0.116(2) 0.052(2) -0.012(2) 0.0128(12) 0.020(2)
C5 0.075(2) 0.087(2) 0.078(2) 0.024(2) 0.0396(15) 0.016(2)
C6 0.064(2) 0.0530(14) 0.071(2) 0.0075(12) 0.0316(13) 0.0054(12)
C7 0.0334(10) 0.0345(10) 0.0399(11) -0.0028(8) 0.0022(8) -0.0029(8)
C8 0.0428(12) 0.0627(14) 0.0435(13) 0.0002(10) 0.0007(9) -0.0054(11)
C9 0.0424(13) 0.077(2) 0.0582(15) -0.0139(13) -0.0113(11) 0.0023(12)
C10 0.0346(12) 0.0595(14) 0.084(2) -0.0171(13) 0.0067(12) -0.0084(10)
C11 0.0485(13) 0.0466(12) 0.069(2) -0.0008(11) 0.0133(11) -0.0124(10)
C12 0.0421(12) 0.0388(11) 0.0469(12) -0.0001(9) 0.0004(9) -0.0044(9)
C13 0.0393(11) 0.0411(11) 0.0342(11) 0.0006(8) 0.0015(8) 0.0025(9)
C14 0.075(2) 0.069(2) 0.059(2) -0.0192(13) 0.0173(13) -0.0167(13)
C15 0.131(3) 0.085(2) 0.072(2) -0.035(2) 0.046(2) -0.009(2)
C16 0.081(2) 0.094(2) 0.071(2) 0.000(2) 0.041(2) 0.010(2)
C17 0.0469(14) 0.081(2) 0.071(2) 0.0016(14) 0.0204(12) -0.0007(13)
C18 0.0427(12) 0.0560(13) 0.0532(14) -0.0082(10) 0.0118(10) -0.0043(10)
C19 0.0461(12) 0.0375(11) 0.0424(12) 0.0004(9) -0.0001(9) -0.0091(9)
C20 0.0492(14) 0.0532(14) 0.074(2) -0.0033(12) 0.0028(11) -0.0158(11)
C21 0.065(2) 0.073(2) 0.104(2) -0.004(2) 0.001(2) -0.035(2)
C22 0.118(3) 0.062(2) 0.098(2) 0.014(2) -0.009(2) -0.051(2)
C23 0.117(3) 0.0403(15) 0.105(2) 0.0162(14) -0.028(2) -0.021(2)
C24 0.070(2) 0.0424(13) 0.072(2) 0.0050(12) -0.0133(13) -0.0099(11)
C25 0.0395(11) 0.0373(10) 0.0363(11) 0.0001(8) -0.0020(8) 0.0029(9)
C26 0.0533(13) 0.0398(11) 0.0382(11) 0.0035(9) 0.0048(9) 0.0040(10)
C27 0.085(2) 0.0481(13) 0.0485(14) 0.0125(10) 0.0013(12) 0.0108(12)
C28 0.077(2) 0.068(2) 0.074(2) 0.0091(14) -0.0259(15) 0.0236(15)
C29 0.0441(14) 0.075(2) 0.096(2) 0.004(2) -0.0174(13) 0.0121(13)
C30 0.0399(13) 0.0546(13) 0.066(2) 0.0050(11) 0.0005(10) 0.0020(10)
O26 0.0571(10) 0.0481(9) 0.0643(10) 0.0190(7) 0.0185(7) -0.0014(7)
C261 0.090(2) 0.082(2) 0.116(3) 0.050(2) 0.046(2) 0.001(2)
C31 0.0386(11) 0.0371(11) 0.0408(12) 0.0022(9) -0.0015(9) -0.0027(9)
O31 0.0565(10) 0.0697(10) 0.0532(10) 0.0087(8) 0.0174(8) -0.0089(8)
C32 0.0339(11) 0.0553(12) 0.0435(13) 0.0063(10) 0.0045(9) -0.0068(10)
O32 0.0538(10) 0.1102(15) 0.0490(10) -0.0032(9) -0.0070(8) -0.0207(10)
C33 0.0400(12) 0.0473(13) 0.0566(14) 0.0019(10) 0.0063(9) -0.0018(10)
O33 0.0722(12) 0.0439(10) 0.125(2) -0.0051(10) 0.0203(11) 0.0125(9)
C34 0.0381(12) 0.0470(12) 0.0528(13) -0.0036(10) 0.0040(10) -0.0039(10)
O34 0.0587(11) 0.0909(13) 0.0901(13) -0.0094(10) 0.0370(10) -0.0230(10)

loop_
_atom_site_label
_atom_site_type_symbol
_atom_site_fract_x
_atom_site_fract_y
_atom_site_fract_z
_atom_site_U_iso_or_equiv
_atom_site_thermal_displace_type
_atom_site_occupancy
_atom_site_calc_flag
_atom_site_refinement_flags
_atom_site_disorder_group
Mo1 Mo 0.22207(2) 0.130952(8) 0.450290(8) 0.03230(9) Uani 1 d . .
P1 P 0.05176(5) 0.13769(2) 0.33789(3) 0.03261(13) Uani 1 d . .
N1 N 0.0156(2) 0.22681(8) 0.34568(8) 0.0337(4) Uani 1 d . .
P2 P 0.09530(5) 0.24681(2) 0.42930(2) 0.03303(13) Uani 1 d . .
C1 C 0.1313(2) 0.12187(10) 0.25598(10) 0.0395(5) Uani 1 d . .
C2 C 0.1272(3) 0.05344(13) 0.22985(13) 0.0641(7) Uani 1 d . .
H2A H 0.0774(3) 0.01849(13) 0.25166(13) 0.077 Uiso 1 calc R .
C3 C 0.1963(3) 0.0366(2) 0.17176(15) 0.0777(8) Uani 1 d . .
H3A H 0.1933(3) -0.0096(2) 0.15529(15) 0.093 Uiso 1 calc R .
C4 C 0.2687(3) 0.0873(2) 0.13841(14) 0.0729(8) Uani 1 d . .
H4A H 0.3131(3) 0.0761(2) 0.09876(14) 0.087 Uiso 1 calc R .
C5 C 0.2750(3) 0.1544(2) 0.1641(2) 0.0774(8) Uani 1 d . .
H5A H 0.3246(3) 0.1890(2) 0.1418(2) 0.093 Uiso 1 calc R .
C6 C 0.2083(3) 0.17179(13) 0.22309(13) 0.0609(6) Uani 1 d . .
H6A H 0.2160(3) 0.21762(13) 0.24047(13) 0.073 Uiso 1 calc R .
C7 C -0.1297(2) 0.09457(10) 0.31927(10) 0.0361(4) Uani 1 d . .
C8 C -0.2164(2) 0.10371(12) 0.25518(11) 0.0500(5) Uani 1 d . .
H8A H -0.1799(2) 0.13011(12) 0.22031(11) 0.060 Uiso 1 calc R .
C9 C -0.3567(2) 0.07369(13) 0.24299(13) 0.0606(6) Uani 1 d . .
H9A H -0.4140(2) 0.08028(13) 0.20018(13) 0.073 Uiso 1 calc R .
C10 C -0.4114(2) 0.03390(13) 0.29458(14) 0.0595(6) Uani 1 d . .
H10A H -0.5056(2) 0.01398(13) 0.28649(14) 0.071 Uiso 1 calc R .
C11 C -0.3264(2) 0.02396(12) 0.35762(13) 0.0543(6) Uani 1 d . .
H11A H -0.3629(2) -0.00297(12) 0.39211(13) 0.065 Uiso 1 calc R .
C12 C -0.1859(2) 0.05399(10) 0.37012(11) 0.0430(5) Uani 1 d . .
H12A H -0.1290(2) 0.04685(10) 0.41294(11) 0.052 Uiso 1 calc R .
C13 C -0.0575(2) 0.26842(10) 0.47987(10) 0.0384(5) Uani 1 d . .
C14 C -0.0506(3) 0.32329(14) 0.52717(13) 0.0668(7) Uani 1 d . .
H14A H 0.0282(3) 0.35492(14) 0.52987(13) 0.080 Uiso 1 calc R .
C15 C -0.1608(4) 0.3317(2) 0.5709(2) 0.0934(10) Uani 1 d . .
H15A H -0.1557(4) 0.3694(2) 0.6019(2) 0.112 Uiso 1 calc R .
C16 C -0.2767(3) 0.2850(2) 0.56886(15) 0.0794(8) Uani 1 d . .
H16A H -0.3483(3) 0.2900(2) 0.59923(15) 0.095 Uiso 1 calc R .
C17 C -0.2853(3) 0.23138(15) 0.52181(14) 0.0654(7) Uani 1 d . .
H17A H -0.3649(3) 0.20020(15) 0.51926(14) 0.078 Uiso 1 calc R .
C18 C -0.1777(2) 0.22243(12) 0.47774(11) 0.0502(5) Uani 1 d . .
H18A H -0.1855(2) 0.18513(12) 0.44615(11) 0.060 Uiso 1 calc R .
C19 C 0.1915(2) 0.33151(10) 0.42613(11) 0.0424(5) Uani 1 d . .
C20 C 0.3438(3) 0.33372(13) 0.44499(13) 0.0591(6) Uani 1 d . .
H20A H 0.3950(3) 0.29251(13) 0.45857(13) 0.071 Uiso 1 calc R .
C21 C 0.4205(3) 0.3975(2) 0.4437(2) 0.0812(9) Uani 1 d . .
H21A H 0.5227(3) 0.3987(2) 0.4562(2) 0.097 Uiso 1 calc R .
C22 C 0.3451(4) 0.4580(2) 0.4241(2) 0.0945(10) Uani 1 d . .
H22A H 0.3962(4) 0.5005(2) 0.4236(2) 0.113 Uiso 1 calc R .
C23 C 0.1942(4) 0.45656(13) 0.4051(2) 0.0907(10) Uani 1 d . .
H23A H 0.1440(4) 0.49796(13) 0.3913(2) 0.109 Uiso 1 calc R .
C24 C 0.1171(3) 0.39395(12) 0.40662(13) 0.0630(7) Uani 1 d . .
H24A H 0.0148(3) 0.39346(12) 0.39452(13) 0.076 Uiso 1 calc R .
C25 C -0.0839(2) 0.27108(10) 0.30034(10) 0.0382(4) Uani 1 d . .
C26 C -0.0263(2) 0.32031(10) 0.25628(10) 0.0438(5) Uani 1 d . .
C27 C -0.1233(3) 0.36128(12) 0.21122(12) 0.0611(7) Uani 1 d . .
H27A H -0.0860(3) 0.39326(12) 0.18115(12) 0.073 Uiso 1 calc R .
C28 C -0.2742(3) 0.35427(15) 0.2114(2) 0.0759(8) Uani 1 d . .
H28A H -0.3383(3) 0.38147(15) 0.1810(2) 0.091 Uiso 1 calc R .
C29 C -0.3312(3) 0.30797(14) 0.2554(2) 0.0737(8) Uani 1 d . .
H29A H -0.4334(3) 0.30432(14) 0.2554(2) 0.088 Uiso 1 calc R .
C30 C -0.2368(2) 0.26639(12) 0.30019(12) 0.0538(6) Uani 1 d . .
H30A H -0.2761(2) 0.23513(12) 0.33034(12) 0.065 Uiso 1 calc R .
O26 O 0.1249(2) 0.32499(7) 0.26142(8) 0.0556(4) Uani 1 d . .
C261 C 0.1904(4) 0.3781(2) 0.2225(2) 0.0931(11) Uani 1 d . .
H26A H 0.2966(4) 0.3749(2) 0.2314(2) 0.140 Uiso 1 calc R .
H26B H 0.1589(4) 0.4239(2) 0.2364(2) 0.140 Uiso 1 calc R .
H26C H 0.1598(4) 0.3714(2) 0.1736(2) 0.140 Uiso 1 calc R .
C31 C 0.0693(2) 0.09711(10) 0.51200(11) 0.0393(5) Uani 1 d . .
O31 O -0.0099(2) 0.07784(9) 0.55008(8) 0.0589(4) Uani 1 d . .
C32 C 0.3458(2) 0.15395(12) 0.54022(11) 0.0442(5) Uani 1 d . .
O32 O 0.4117(2) 0.16885(11) 0.59277(9) 0.0721(5) Uani 1 d . .
C33 C 0.2978(2) 0.03129(12) 0.44411(12) 0.0479(5) Uani 1 d . .
O33 O 0.3425(2) -0.02487(9) 0.43934(11) 0.0795(6) Uani 1 d . .
C34 C 0.3889(2) 0.16329(11) 0.39516(11) 0.0461(5) Uani 1 d . .
O34 O 0.4839(2) 0.18150(10) 0.36579(10) 0.0776(5) Uani 1 d . .

loop_
_atom_type_symbol
_atom_type_description
_atom_type_scat_dispersion_real
_atom_type_scat_dispersion_imag
_atom_type_scat_source
C C 0.0033 0.0016 'International Tables Vol C Tables 4.2.6.8 and 6.1.1.4'
H H 0.0000 0.0000 'International Tables Vol C Tables 4.2.6.8 and 6.1.1.4'
N N 0.0061 0.0033 'International Tables Vol C Tables 4.2.6.8 and 6.1.1.4'
O O 0.0106 0.0060 'International Tables Vol C Tables 4.2.6.8 and 6.1.1.4'
P P 0.1023 0.0942 'International Tables Vol C Tables 4.2.6.8 and 6.1.1.4'
Mo Mo -1.6832 0.6857 'International Tables Vol C Tables 4.2.6.8 and 6.1.1.4'

loop_
_geom_angle_atom_site_label_1
_geom_angle_atom_site_label_2
_geom_angle_atom_site_label_3
_geom_angle
_geom_angle_site_symmetry_1
_geom_angle_site_symmetry_3
_geom_angle_publ_flag
C32 Mo1 C33 95.47(9) . . ?
C32 Mo1 C31 84.97(8) . . ?
C33 Mo1 C31 90.02(8) . . ?
C32 Mo1 C34 90.68(8) . . ?
C33 Mo1 C34 88.34(8) . . ?
C31 Mo1 C34 175.19(8) . . ?
C32 Mo1 P2 98.61(6) . . ?
C33 Mo1 P2 165.88(6) . . ?
C31 Mo1 P2 92.24(5) . . ?
C34 Mo1 P2 90.45(6) . . ?
C32 Mo1 P1 164.23(6) . . ?
C33 Mo1 P1 100.10(6) . . ?
C31 Mo1 P1 97.41(5) . . ?
C34 Mo1 P1 87.34(6) . . ?
P2 Mo1 P1 65.78(2) . . ?
N1 P1 C7 106.04(8) . . ?
N1 P1 C1 109.38(8) . . ?
C7 P1 C1 101.22(9) . . ?
N1 P1 Mo1 94.49(5) . . ?
C7 P1 Mo1 126.29(6) . . ?
C1 P1 Mo1 117.99(6) . . ?
C25 N1 P2 126.73(12) . . ?
C25 N1 P1 128.62(12) . . ?
P2 N1 P1 103.43(8) . . ?
N1 P2 C19 107.98(8) . . ?
N1 P2 C13 106.63(8) . . ?
C19 P2 C13 102.47(9) . . ?
N1 P2 Mo1 95.29(5) . . ?
C19 P2 Mo1 124.42(7) . . ?
C13 P2 Mo1 118.33(6) . . ?
C6 C1 C2 117.9(2) . . ?
C6 C1 P1 123.9(2) . . ?
C2 C1 P1 117.9(2) . . ?
C3 C2 C1 120.9(2) . . ?
C4 C3 C2 120.6(3) . . ?
C3 C4 C5 119.0(2) . . ?
C4 C5 C6 121.0(3) . . ?
C1 C6 C5 120.6(2) . . ?
C12 C7 C8 118.6(2) . . ?
C12 C7 P1 120.29(14) . . ?
C8 C7 P1 121.07(15) . . ?
C9 C8 C7 120.5(2) . . ?
C10 C9 C8 120.1(2) . . ?
C11 C10 C9 119.9(2) . . ?
C10 C11 C12 120.3(2) . . ?
C7 C12 C11 120.7(2) . . ?
C14 C13 C18 117.7(2) . . ?
C14 C13 P2 122.8(2) . . ?
C18 C13 P2 118.93(15) . . ?
C13 C14 C15 120.5(2) . . ?
C16 C15 C14 120.9(3) . . ?
C17 C16 C15 118.9(2) . . ?
C16 C17 C18 121.0(2) . . ?
C17 C18 C13 121.0(2) . . ?
C20 C19 C24 118.8(2) . . ?
C20 C19 P2 118.8(2) . . ?
C24 C19 P2 122.4(2) . . ?
C19 C20 C21 120.3(2) . . ?
C22 C21 C20 119.8(3) . . ?
C21 C22 C23 120.5(2) . . ?
C22 C23 C24 120.2(3) . . ?
C23 C24 C19 120.4(2) . . ?
C30 C25 C26 119.0(2) . . ?
C30 C25 N1 121.0(2) . . ?
C26 C25 N1 120.0(2) . . ?
O26 C26 C27 124.2(2) . . ?
O26 C26 C25 116.2(2) . . ?
C27 C26 C25 119.6(2) . . ?
C28 C27 C26 119.9(2) . . ?
C29 C28 C27 120.9(2) . . ?
C28 C29 C30 120.0(2) . . ?
C29 C30 C25 120.5(2) . . ?
C26 O26 C261 119.0(2) . . ?
O31 C31 Mo1 175.8(2) . . ?
O32 C32 Mo1 177.0(2) . . ?
O33 C33 Mo1 178.4(2) . . ?
O34 C34 Mo1 178.5(2) . . ?

loop_
_geom_bond_atom_site_label_1
_geom_bond_atom_site_label_2
_geom_bond_distance
_geom_bond_site_symmetry_2
_geom_bond_publ_flag
Mo1 C32 1.998(2) . ?
Mo1 C33 2.017(2) . ?
Mo1 C31 2.035(2) . ?
Mo1 C34 2.045(2) . ?
Mo1 P2 2.4880(5) . ?
Mo1 P1 2.5102(5) . ?
P1 N1 1.729(2) . ?
P1 C7 1.835(2) . ?
P1 C1 1.838(2) . ?
N1 C25 1.447(2) . ?
N1 P2 1.7285(15) . ?
P2 C19 1.831(2) . ?
P2 C13 1.834(2) . ?
C1 C6 1.375(3) . ?
C1 C2 1.389(3) . ?
C2 C3 1.384(3) . ?
C3 C4 1.366(4) . ?
C4 C5 1.363(4) . ?
C5 C6 1.390(4) . ?
C7 C12 1.390(3) . ?
C7 C8 1.394(3) . ?
C8 C9 1.389(3) . ?
C9 C10 1.386(4) . ?
C10 C11 1.373(3) . ?
C11 C12 1.390(3) . ?
C13 C14 1.379(3) . ?
C13 C18 1.392(3) . ?
C14 C15 1.391(4) . ?
C15 C16 1.371(4) . ?
C16 C17 1.358(4) . ?
C17 C18 1.379(3) . ?
C19 C20 1.387(3) . ?
C19 C24 1.391(3) . ?
C20 C21 1.395(3) . ?
C21 C22 1.364(4) . ?
C22 C23 1.374(4) . ?
C23 C24 1.379(3) . ?
C25 C30 1.390(3) . ?
C25 C26 1.404(3) . ?
C26 O26 1.367(3) . ?
C26 C27 1.396(3) . ?
C27 C28 1.376(4) . ?
C28 C29 1.365(4) . ?
C29 C30 1.386(3) . ?
O26 C261 1.426(3) . ?
C31 O31 1.147(2) . ?
C32 O32 1.149(2) . ?
C33 O33 1.146(3) . ?
C34 O34 1.139(3) . ?

loop_
_geom_torsion_atom_site_label_1
_geom_torsion_atom_site_label_2
_geom_torsion_atom_site_label_3
_geom_torsion_atom_site_label_4
_geom_torsion
_geom_torsion_site_symmetry_1
_geom_torsion_site_symmetry_2
_geom_torsion_site_symmetry_3
_geom_torsion_site_symmetry_4
_geom_torsion_publ_flag
C32 Mo1 P1 N1 -2.1(2) . . . . ?
C33 Mo1 P1 N1 -173.02(8) . . . . ?
C31 Mo1 P1 N1 95.63(7) . . . . ?
C34 Mo1 P1 N1 -85.18(8) . . . . ?
P2 Mo1 P1 N1 6.51(5) . . . . ?
C32 Mo1 P1 C7 -115.8(2) . . . . ?
C33 Mo1 P1 C7 73.31(10) . . . . ?
C31 Mo1 P1 C7 -18.04(9) . . . . ?
C34 Mo1 P1 C7 161.15(10) . . . . ?
P2 Mo1 P1 C7 -107.16(8) . . . . ?
C32 Mo1 P1 C1 112.6(2) . . . . ?
C33 Mo1 P1 C1 -58.28(9) . . . . ?
C31 Mo1 P1 C1 -149.62(9) . . . . ?
C34 Mo1 P1 C1 29.56(9) . . . . ?
P2 Mo1 P1 C1 121.26(7) . . . . ?
C7 P1 N1 C25 -46.9(2) . . . . ?
C1 P1 N1 C25 61.5(2) . . . . ?
Mo1 P1 N1 C25 -176.70(15) . . . . ?
C7 P1 N1 P2 121.01(9) . . . . ?
C1 P1 N1 P2 -130.58(9) . . . . ?
Mo1 P1 N1 P2 -8.80(7) . . . . ?
C25 N1 P2 C19 -54.1(2) . . . . ?
P1 N1 P2 C19 137.72(9) . . . . ?
C25 N1 P2 C13 55.4(2) . . . . ?
P1 N1 P2 C13 -112.78(9) . . . . ?
C25 N1 P2 Mo1 177.10(14) . . . . ?
P1 N1 P2 Mo1 8.89(7) . . . . ?
C32 Mo1 P2 N1 171.12(8) . . . . ?
C33 Mo1 P2 N1 -4.6(3) . . . . ?
C31 Mo1 P2 N1 -103.64(7) . . . . ?
C34 Mo1 P2 N1 80.36(8) . . . . ?
P1 Mo1 P2 N1 -6.52(5) . . . . ?
C32 Mo1 P2 C19 55.05(10) . . . . ?
C33 Mo1 P2 C19 -120.7(3) . . . . ?
C31 Mo1 P2 C19 140.30(10) . . . . ?
C34 Mo1 P2 C19 -35.71(10) . . . . ?
P1 Mo1 P2 C19 -122.59(8) . . . . ?
C32 Mo1 P2 C13 -76.77(9) . . . . ?
C33 Mo1 P2 C13 107.5(3) . . . . ?
C31 Mo1 P2 C13 8.48(9) . . . . ?
C34 Mo1 P2 C13 -167.53(9) . . . . ?
P1 Mo1 P2 C13 105.59(7) . . . . ?
N1 P1 C1 C6 26.0(2) . . . . ?
C7 P1 C1 C6 137.6(2) . . . . ?
Mo1 P1 C1 C6 -80.3(2) . . . . ?
N1 P1 C1 C2 -161.2(2) . . . . ?
C7 P1 C1 C2 -49.6(2) . . . . ?
Mo1 P1 C1 C2 92.4(2) . . . . ?
C6 C1 C2 C3 -1.2(4) . . . . ?
P1 C1 C2 C3 -174.4(2) . . . . ?
C1 C2 C3 C4 -0.7(4) . . . . ?
C2 C3 C4 C5 1.5(4) . . . . ?
C3 C4 C5 C6 -0.4(4) . . . . ?
C2 C1 C6 C5 2.3(4) . . . . ?
P1 C1 C6 C5 175.1(2) . . . . ?
C4 C5 C6 C1 -1.6(4) . . . . ?
N1 P1 C7 C12 -107.5(2) . . . . ?
C1 P1 C7 C12 138.3(2) . . . . ?
Mo1 P1 C7 C12 0.7(2) . . . . ?
N1 P1 C7 C8 70.2(2) . . . . ?
C1 P1 C7 C8 -44.0(2) . . . . ?
Mo1 P1 C7 C8 178.34(14) . . . . ?
C12 C7 C8 C9 1.0(3) . . . . ?
P1 C7 C8 C9 -176.7(2) . . . . ?
C7 C8 C9 C10 -0.4(3) . . . . ?
C8 C9 C10 C11 -0.3(4) . . . . ?
C9 C10 C11 C12 0.4(3) . . . . ?
C8 C7 C12 C11 -0.9(3) . . . . ?
P1 C7 C12 C11 176.9(2) . . . . ?
C10 C11 C12 C7 0.2(3) . . . . ?
N1 P2 C13 C14 -139.0(2) . . . . ?
C19 P2 C13 C14 -25.7(2) . . . . ?
Mo1 P2 C13 C14 115.3(2) . . . . ?
N1 P2 C13 C18 49.7(2) . . . . ?
C19 P2 C13 C18 163.1(2) . . . . ?
Mo1 P2 C13 C18 -55.9(2) . . . . ?
C18 C13 C14 C15 0.0(4) . . . . ?
P2 C13 C14 C15 -171.3(2) . . . . ?
C13 C14 C15 C16 1.2(5) . . . . ?
C14 C15 C16 C17 -2.1(5) . . . . ?
C15 C16 C17 C18 1.7(4) . . . . ?
C16 C17 C18 C13 -0.4(4) . . . . ?
C14 C13 C18 C17 -0.4(3) . . . . ?
P2 C13 C18 C17 171.3(2) . . . . ?
N1 P2 C19 C20 -118.3(2) . . . . ?
C13 P2 C19 C20 129.4(2) . . . . ?
Mo1 P2 C19 C20 -8.4(2) . . . . ?
N1 P2 C19 C24 62.8(2) . . . . ?
C13 P2 C19 C24 -49.5(2) . . . . ?
Mo1 P2 C19 C24 172.7(2) . . . . ?
C24 C19 C20 C21 -0.6(4) . . . . ?
P2 C19 C20 C21 -179.5(2) . . . . ?
C19 C20 C21 C22 0.3(4) . . . . ?
C20 C21 C22 C23 -0.5(5) . . . . ?
C21 C22 C23 C24 0.9(5) . . . . ?
C22 C23 C24 C19 -1.1(5) . . . . ?
C20 C19 C24 C23 1.0(4) . . . . ?
P2 C19 C24 C23 179.9(2) . . . . ?
P2 N1 C25 C30 -91.2(2) . . . . ?
P1 N1 C25 C30 74.1(2) . . . . ?
P2 N1 C25 C26 88.0(2) . . . . ?
P1 N1 C25 C26 -106.8(2) . . . . ?
C30 C25 C26 O26 176.7(2) . . . . ?
N1 C25 C26 O26 -2.5(3) . . . . ?
C30 C25 C26 C27 -2.7(3) . . . . ?
N1 C25 C26 C27 178.1(2) . . . . ?
O26 C26 C27 C28 -178.0(2) . . . . ?
C25 C26 C27 C28 1.4(3) . . . . ?
C26 C27 C28 C29 0.4(4) . . . . ?
C27 C28 C29 C30 -1.0(4) . . . . ?
C28 C29 C30 C25 -0.4(4) . . . . ?
C26 C25 C30 C29 2.2(3) . . . . ?
N1 C25 C30 C29 -178.6(2) . . . . ?
C27 C26 O26 C261 4.7(3) . . . . ?
C25 C26 O26 C261 -174.7(2) . . . . ?
C32 Mo1 C31 O31 -18.4(24) . . . . ?
C33 Mo1 C31 O31 77.1(24) . . . . ?
C34 Mo1 C31 O31 7.0(30) . . . . ?
P2 Mo1 C31 O31 -116.8(24) . . . . ?
P1 Mo1 C31 O31 177.3(1000) . . . . ?
C33 Mo1 C32 O32 -142.5(37) . . . . ?
C31 Mo1 C32 O32 -52.9(37) . . . . ?
C34 Mo1 C32 O32 129.1(37) . . . . ?
P2 Mo1 C32 O32 38.6(37) . . . . ?
P1 Mo1 C32 O32 46.5(38) . . . . ?
C32 Mo1 C33 O33 -109.9(72) . . . . ?
C31 Mo1 C33 O33 165.2(72) . . . . ?
C34 Mo1 C33 O33 -19.3(72) . . . . ?
P2 Mo1 C33 O33 65.9(72) . . . . ?
P1 Mo1 C33 O33 67.7(72) . . . . ?
C32 Mo1 C34 O34 6.1(75) . . . . ?
C33 Mo1 C34 O34 -89.4(75) . . . . ?
C31 Mo1 C34 O34 -19.2(81) . . . . ?
P2 Mo1 C34 O34 104.7(75) . . . . ?
P1 Mo1 C34 O34 170.4(1000) . . . . ?
